data_2017453
loop_
_publ_author_name
'Wang, Xiu-Yan'
'Wang, Ming'
'Ma, Xiao-Yuan'

_publ_section_title
;Bis(\m-benzene-1,2-dicarboxylato)bis{aqua[2-(2-chloro-6-fluorophenyl)-1<i>H</i>-imidazo[4,5-<i>f</i>][1,10]phenanthroline]cadmium(II)}
 and its zinc(II) analogue
;
_journal_coeditor_code SK3340
_journal_issue 12
_journal_name_full 'Acta Crystallographica Section C'
_journal_page_first m459
_journal_page_last m462
_journal_paper_doi 10.1107/S0108270109044886
_journal_volume 65
_journal_year 2009
_chemical_formula_iupac '[Zn2 (C8 H4 O4)2 (C19 H10 Cl F N4)2 (H2 O)2]'
_chemical_formula_moiety 'C54 H32 Cl2 F2 N8 O10 Zn2'
_chemical_formula_sum 'C54 H32 Cl2 F2 N8 O10 Zn2'
_chemical_formula_weight 1192.52
_chemical_name_systematic
;
Bis(\m-benzene-1,2-dicarboxylato)bis{aqua[2-(2-chloro-6-fluorophenyl)-
1<i>H</i>-imidazo[4,5-<i>f</i>][1,10]phenanthroline]zinc(II)}
;
_space_group_IT_number 14
_symmetry_cell_setting monoclinic
_symmetry_space_group_name_Hall '-P 2ybc'
_symmetry_space_group_name_H-M 'P 1 21/c 1'
_atom_sites_solution_hydrogens geom
_atom_sites_solution_primary direct
_atom_sites_solution_secondary difmap
_audit_creation_method SHELXL-97
_cell_angle_alpha 90.00
_cell_angle_beta 104.655(5)
_cell_angle_gamma 90.00
_cell_formula_units_Z 2
_cell_length_a 8.695(3)
_cell_length_b 21.720(6)
_cell_length_c 13.211(4)
_cell_measurement_reflns_used 4772
_cell_measurement_temperature 293(2)
_cell_measurement_theta_max 26.07
_cell_measurement_theta_min 3.02
_cell_volume 2413.8(13)
_computing_cell_refinement 'SAINT (Bruker, 1999)'
_computing_data_collection 'SMART (Bruker, 1997)'
_computing_data_reduction 'SAINT (Bruker, 1999)'
_computing_molecular_graphics 'SHELXTL-PLUS (Sheldrick, 2008)'
_computing_publication_material 'SHELXL97 (Sheldrick, 2008)'
_computing_structure_refinement 'SHELXL97 (Sheldrick, 2008)'
_computing_structure_solution 'SHELXS97 (Sheldrick, 2008)'
_diffrn_ambient_temperature 293(2)
_diffrn_measured_fraction_theta_full 0.998
_diffrn_measured_fraction_theta_max 0.997
_diffrn_measurement_device_type 'Bruker APEX diffractometer'
_diffrn_measurement_method '\f and \w scans'
_diffrn_radiation_monochromator graphite
_diffrn_radiation_source 'fine-focus sealed tube'
_diffrn_radiation_type MoK\a
_diffrn_radiation_wavelength 0.71073
_diffrn_reflns_av_R_equivalents 0.0437
_diffrn_reflns_av_sigmaI/netI 0.0555
_diffrn_reflns_limit_h_max 9
_diffrn_reflns_limit_h_min -10
_diffrn_reflns_limit_k_max 21
_diffrn_reflns_limit_k_min -26
_diffrn_reflns_limit_l_max 16
_diffrn_reflns_limit_l_min -16
_diffrn_reflns_number 13479
_diffrn_reflns_theta_full 25.00
_diffrn_reflns_theta_max 26.07
_diffrn_reflns_theta_min 1.85
_diffrn_standards_decay_% 0
_exptl_absorpt_coefficient_mu 1.185
_exptl_absorpt_correction_T_max 0.772
_exptl_absorpt_correction_T_min 0.703
_exptl_absorpt_correction_type multi-scan
_exptl_absorpt_process_details '(SADABS; Sheldrick, 1996)'
_exptl_crystal_colour 'pale yellow'
_exptl_crystal_density_diffrn 1.641
_exptl_crystal_density_method 'not measured'
_exptl_crystal_description block
_exptl_crystal_F_000 1208
_exptl_crystal_size_max 0.29
_exptl_crystal_size_mid 0.24
_exptl_crystal_size_min 0.22
_refine_diff_density_max 0.396
_refine_diff_density_min -0.431
_refine_ls_extinction_method none
_refine_ls_goodness_of_fit_ref 1.006
_refine_ls_hydrogen_treatment mixed
_refine_ls_matrix_type full
_refine_ls_number_parameters 360
_refine_ls_number_reflns 4772
_refine_ls_number_restraints 0
_refine_ls_restrained_S_all 1.006
_refine_ls_R_factor_all 0.0904
_refine_ls_R_factor_gt 0.0499
_refine_ls_shift/su_max 0.001
_refine_ls_shift/su_mean 0.000
_refine_ls_structure_factor_coef Fsqd
_refine_ls_weighting_details 'calc w=1/[\s^2^(Fo^2^)+(0.0502P)^2^+0.1851P] where P=(Fo^2^+2Fc^2^)/3'
_refine_ls_weighting_scheme calc
_refine_ls_wR_factor_gt 0.0988
_refine_ls_wR_factor_ref 0.1158
_reflns_number_gt 3026
_reflns_number_total 4772
_reflns_threshold_expression I>2\s(I)
_cod_data_source_file sk3340.cif
_cod_data_source_block II
_cod_depositor_comments
;
The following automatic conversions were performed:
'_symmetry_cell_setting' value 'Monoclinic' changed to 'monoclinic'
according to '/home/saulius/struct/CIF-dictionaries/cif_core.dic'
dictionary named 'cif_core.dic' version 2.4.1 from 2010-06-29.

Automatic conversion script
Id: cif_fix_enum 1527 2010-12-29 10:47:43Z saulius 

The following automatic conversions were performed:

'_symmetry_cell_setting' value 'Monoclinic' changed to 'monoclinic'
according to /home/saulius/struct/CIF-dictionaries/cif_core.dic
dictionary named 'cif_core.dic' version 2.4.1 from 2010-06-29.

Automatic conversion script
Id: cif_fix_values 1715 2011-07-08 13:25:40Z adriana 
;
_cod_original_cell_volume 2413.8(12)
_cod_original_sg_symbol_H-M 'P 21/c'
_cod_database_code 2017453
_cod_database_fobs_code 2017453

loop_
_symmetry_equiv_pos_as_xyz
'x, y, z'
'-x, y+1/2, -z+1/2'
'-x, -y, -z'
'x, -y-1/2, z-1/2'

loop_
_atom_site_type_symbol
_atom_site_label
_atom_site_fract_x
_atom_site_fract_y
_atom_site_fract_z
_atom_site_U_iso_or_equiv
_atom_site_adp_type
_atom_site_calc_flag
_atom_site_refinement_flags
_atom_site_occupancy
_atom_site_disorder_assembly
_atom_site_disorder_group
Zn Zn1 0.04240(5) 0.531330(19) 0.83676(3) 0.05352(17) Uani d . 1 . .
Cl Cl1 0.20291(18) 0.76246(6) 0.29231(11) 0.1004(4) Uani d . 1 . .
F F1 0.4763(3) 0.55840(11) 0.28756(17) 0.0733(6) Uani d . 1 . .
O O1 0.0790(3) 0.42912(15) 0.7859(2) 0.0849(10) Uani d . 1 . .
O O2 0.1944(4) 0.45406(11) 0.9449(2) 0.0671(8) Uani d . 1 . .
O O3 0.1104(4) 0.37032(15) 1.1659(2) 0.0872(10) Uani d . 1 . .
O O4 -0.0616(3) 0.41126(11) 1.03327(18) 0.0541(6) Uani d . 1 . .
N N1 0.2428(4) 0.56481(13) 0.7943(2) 0.0475(7) Uani d . 1 . .
N N2 -0.0507(4) 0.54524(12) 0.6751(2) 0.0473(7) Uani d . 1 . .
N N3 0.3936(3) 0.63441(13) 0.4787(2) 0.0492(7) Uani d . 1 . .
N N4 0.1480(3) 0.61777(12) 0.3789(2) 0.0481(7) Uani d . 1 . .
H H4A 0.0699 0.6161 0.3239 0.058 Uiso calc R 1 . .
C C1 0.3851(5) 0.57471(17) 0.8565(3) 0.0567(10) Uani d . 1 . .
H H1 0.4027 0.5648 0.9270 0.068 Uiso calc R 1 . .
C C2 0.5099(4) 0.59930(18) 0.8215(3) 0.0570(10) Uani d . 1 . .
H H2 0.6081 0.6065 0.8680 0.068 Uiso calc R 1 . .
C C3 0.4859(4) 0.61272(16) 0.7175(3) 0.0507(9) Uani d . 1 . .
H H3 0.5683 0.6288 0.6924 0.061 Uiso calc R 1 . .
C C4 0.3367(4) 0.60221(14) 0.6490(3) 0.0408(8) Uani d . 1 . .
C C5 0.2161(4) 0.57834(14) 0.6916(3) 0.0425(8) Uani d . 1 . .
C C6 0.0567(4) 0.56760(14) 0.6266(3) 0.0413(8) Uani d . 1 . .
C C7 -0.1982(5) 0.53611(16) 0.6194(3) 0.0546(10) Uani d . 1 . .
H H7 -0.2726 0.5213 0.6531 0.066 Uiso calc R 1 . .
C C8 -0.2467(4) 0.54773(16) 0.5127(3) 0.0552(10) Uani d . 1 . .
H H8 -0.3517 0.5410 0.4763 0.066 Uiso calc R 1 . .
C C9 -0.1397(4) 0.56908(15) 0.4617(3) 0.0486(9) Uani d . 1 . .
H H9 -0.1701 0.5762 0.3900 0.058 Uiso calc R 1 . .
C C10 0.0171(4) 0.58011(14) 0.5190(3) 0.0422(8) Uani d . 1 . .
C C11 0.1432(4) 0.60290(14) 0.4787(3) 0.0432(8) Uani d . 1 . .
C C12 0.2948(4) 0.61380(15) 0.5388(3) 0.0435(8) Uani d . 1 . .
C C13 0.2989(4) 0.63561(16) 0.3828(3) 0.0501(9) Uani d . 1 . .
C C14 0.3432(4) 0.65318(18) 0.2864(3) 0.0520(10) Uani d . 1 . .
C C15 0.4278(5) 0.6129(2) 0.2399(3) 0.0588(10) Uani d . 1 . .
C C16 0.4615(5) 0.6241(2) 0.1460(3) 0.0740(13) Uani d . 1 . .
H H16 0.5168 0.5956 0.1162 0.089 Uiso calc R 1 . .
C C17 0.4116(6) 0.6785(3) 0.0975(4) 0.0867(15) Uani d . 1 . .
H H17 0.4331 0.6869 0.0334 0.104 Uiso calc R 1 . .
C C18 0.3312(6) 0.7211(2) 0.1397(4) 0.0867(15) Uani d . 1 . .
H H18 0.2987 0.7580 0.1052 0.104 Uiso calc R 1 . .
C C19 0.2982(5) 0.70839(19) 0.2356(3) 0.0680(12) Uani d . 1 . .
C C20 0.1387(4) 0.34828(16) 0.9081(3) 0.0482(9) Uani d . 1 . .
C C21 0.1034(4) 0.32947(16) 1.0003(3) 0.0522(9) Uani d . 1 . .
C C22 0.1215(6) 0.2679(2) 1.0286(4) 0.0951(17) Uani d . 1 . .
H H22 0.1012 0.2547 1.0909 0.114 Uiso calc R 1 . .
C C23 0.1701(8) 0.2264(2) 0.9637(6) 0.133(3) Uani d . 1 . .
H H23 0.1840 0.1852 0.9834 0.159 Uiso calc R 1 . .
C C24 0.1981(7) 0.2446(2) 0.8712(6) 0.111(2) Uani d . 1 . .
H H24 0.2275 0.2158 0.8275 0.133 Uiso calc R 1 . .
C C25 0.1829(5) 0.3052(2) 0.8429(4) 0.0750(13) Uani d . 1 . .
H H25 0.2021 0.3177 0.7799 0.090 Uiso calc R 1 . .
C C26 0.0467(5) 0.37292(17) 1.0713(3) 0.0522(9) Uani d . 1 . .
C C27 0.1377(4) 0.41471(17) 0.8788(3) 0.0488(9) Uani d . 1 . .
O O1W -0.1648(3) 0.49127(15) 0.8684(2) 0.0514(7) Uani d . 1 . .
H HW11 -0.198(5) 0.5151(18) 0.907(3) 0.076(16) Uiso d . 1 . .
H HW12 -0.137(5) 0.4568(19) 0.905(3) 0.075(15) Uiso d . 1 . .

loop_
_atom_site_aniso_label
_atom_site_aniso_U_11
_atom_site_aniso_U_22
_atom_site_aniso_U_33
_atom_site_aniso_U_12
_atom_site_aniso_U_13
_atom_site_aniso_U_23
C2 0.049(2) 0.069(3) 0.050(2) -0.005(2) 0.0066(19) -0.0043(19)
C3 0.048(2) 0.056(2) 0.051(2) -0.0061(18) 0.0189(18) -0.0027(18)
C4 0.044(2) 0.0374(19) 0.0419(19) -0.0031(16) 0.0128(17) -0.0022(15)
C5 0.052(2) 0.0356(19) 0.044(2) -0.0037(16) 0.0199(17) -0.0054(15)
C6 0.046(2) 0.0323(19) 0.050(2) -0.0025(16) 0.0211(17) -0.0036(15)
C11 0.048(2) 0.038(2) 0.045(2) -0.0029(16) 0.0148(17) 0.0013(16)
C12 0.047(2) 0.042(2) 0.045(2) -0.0027(17) 0.0178(17) -0.0015(16)
C7 0.053(3) 0.051(2) 0.066(3) -0.0056(19) 0.027(2) 0.001(2)
C8 0.044(2) 0.048(2) 0.075(3) -0.0025(18) 0.020(2) -0.0007(19)
C9 0.048(2) 0.041(2) 0.058(2) -0.0007(17) 0.0150(19) 0.0017(17)
C10 0.044(2) 0.0347(18) 0.050(2) -0.0020(16) 0.0169(17) -0.0018(16)
C13 0.052(2) 0.052(2) 0.050(2) -0.0106(19) 0.0199(19) 0.0007(18)
C14 0.052(2) 0.062(3) 0.043(2) -0.018(2) 0.0142(18) 0.0040(19)
C19 0.083(3) 0.061(3) 0.063(3) -0.020(2) 0.023(2) 0.007(2)
C15 0.055(2) 0.075(3) 0.047(2) -0.017(2) 0.0131(19) 0.002(2)
C1 0.068(3) 0.063(3) 0.040(2) -0.005(2) 0.015(2) 0.0005(19)
C16 0.075(3) 0.098(4) 0.053(3) -0.023(3) 0.024(2) -0.011(3)
C17 0.106(4) 0.104(4) 0.057(3) -0.038(3) 0.033(3) 0.000(3)
C18 0.112(4) 0.082(3) 0.065(3) -0.026(3) 0.020(3) 0.022(3)
C20 0.048(2) 0.047(2) 0.051(2) -0.0049(17) 0.0160(18) -0.0116(17)
C21 0.059(2) 0.039(2) 0.061(2) -0.0030(18) 0.018(2) 0.0023(18)
C22 0.119(4) 0.049(3) 0.135(5) 0.005(3) 0.066(4) 0.026(3)
C25 0.084(3) 0.061(3) 0.087(3) -0.003(2) 0.035(3) -0.025(2)
C24 0.119(5) 0.058(3) 0.172(6) 0.000(3) 0.067(4) -0.042(4)
C23 0.181(7) 0.034(3) 0.212(8) 0.009(3) 0.102(6) 0.012(4)
C26 0.063(3) 0.047(2) 0.052(2) -0.012(2) 0.025(2) 0.0043(19)
C27 0.047(2) 0.055(2) 0.050(2) 0.0056(19) 0.0233(19) 0.0077(19)
N2 0.0485(19) 0.0424(17) 0.0578(19) -0.0066(15) 0.0260(16) -0.0027(14)
N1 0.058(2) 0.0460(18) 0.0414(17) -0.0050(15) 0.0174(15) -0.0029(14)
N4 0.053(2) 0.0506(18) 0.0408(17) -0.0058(15) 0.0109(14) 0.0055(14)
N3 0.0483(18) 0.0573(19) 0.0453(17) -0.0089(15) 0.0183(15) 0.0031(14)
O1 0.074(2) 0.108(2) 0.0613(19) -0.0223(18) -0.0055(16) 0.0368(18)
O2 0.117(2) 0.0413(15) 0.0579(16) -0.0140(15) 0.0491(16) -0.0068(13)
O1W 0.0556(18) 0.0571(18) 0.0436(15) -0.0054(14) 0.0162(14) 0.0041(15)
O3 0.099(2) 0.114(3) 0.0506(18) 0.017(2) 0.0244(17) 0.0079(17)
O4 0.0633(17) 0.0475(15) 0.0552(15) 0.0034(13) 0.0219(13) 0.0041(12)
F1 0.0778(17) 0.0813(16) 0.0592(14) 0.0081(14) 0.0145(12) 0.0020(13)
Cl1 0.1324(12) 0.0671(8) 0.1139(11) 0.0016(7) 0.0538(9) 0.0139(7)
Zn1 0.0653(3) 0.0502(3) 0.0531(3) -0.0099(2) 0.0298(2) -0.0007(2)

loop_
_atom_type_symbol
_atom_type_description
_atom_type_scat_dispersion_real
_atom_type_scat_dispersion_imag
_atom_type_scat_source
C C 0.0033 0.0016 'International Tables Vol C Tables 4.2.6.8 and 6.1.1.4'
H H 0.0000 0.0000 'International Tables Vol C Tables 4.2.6.8 and 6.1.1.4'
N N 0.0061 0.0033 'International Tables Vol C Tables 4.2.6.8 and 6.1.1.4'
O O 0.0106 0.0060 'International Tables Vol C Tables 4.2.6.8 and 6.1.1.4'
F F 0.0171 0.0103 'International Tables Vol C Tables 4.2.6.8 and 6.1.1.4'
Cl Cl 0.1484 0.1585 'International Tables Vol C Tables 4.2.6.8 and 6.1.1.4'
Zn Zn 0.2839 1.4301 'International Tables Vol C Tables 4.2.6.8 and 6.1.1.4'

loop_
_geom_angle_atom_site_label_1
_geom_angle_atom_site_label_2
_geom_angle_atom_site_label_3
_geom_angle_site_symmetry_1
_geom_angle_site_symmetry_3
_geom_angle
_geom_angle_publ_flag
C3 C2 C1 . . 118.9(3) ?
C3 C2 H2 . . 120.6 ?
C1 C2 H2 . . 120.6 ?
C2 C3 C4 . . 119.7(3) ?
C2 C3 H3 . . 120.1 ?
C4 C3 H3 . . 120.1 ?
C3 C4 C5 . . 117.6(3) ?
C3 C4 C12 . . 125.8(3) ?
C5 C4 C12 . . 116.6(3) ?
N1 C5 C4 . . 121.7(3) ?
N1 C5 C6 . . 117.0(3) ?
C4 C5 C6 . . 121.3(3) ?
N2 C6 C10 . . 122.0(3) ?
N2 C6 C5 . . 116.7(3) ?
C10 C6 C5 . . 121.3(3) ?
N4 C11 C12 . . 104.9(3) ?
N4 C11 C10 . . 131.0(3) ?
C12 C11 C10 . . 124.1(3) ?
C11 C12 N3 . . 111.6(3) ?
C11 C12 C4 . . 121.1(3) ?
N3 C12 C4 . . 127.3(3) ?
N2 C7 C8 . . 122.7(3) ?
N2 C7 H7 . . 118.7 ?
C8 C7 H7 . . 118.7 ?
C9 C8 C7 . . 119.7(4) ?
C9 C8 H8 . . 120.2 ?
C7 C8 H8 . . 120.2 ?
C8 C9 C10 . . 119.0(4) ?
C8 C9 H9 . . 120.5 ?
C10 C9 H9 . . 120.5 ?
C6 C10 C9 . . 118.0(3) ?
C6 C10 C11 . . 115.6(3) ?
C9 C10 C11 . . 126.4(3) ?
N3 C13 N4 . . 113.1(3) ?
N3 C13 C14 . . 126.7(3) ?
N4 C13 C14 . . 120.2(3) ?
C19 C14 C15 . . 116.8(4) ?
C19 C14 C13 . . 122.8(4) ?
C15 C14 C13 . . 120.4(3) ?
C14 C19 C18 . . 121.0(4) ?
C14 C19 Cl1 . . 119.4(3) ?
C18 C19 Cl1 . . 119.6(4) ?
F1 C15 C16 . . 117.7(4) ?
F1 C15 C14 . . 118.9(3) ?
C16 C15 C14 . . 123.4(4) ?
N1 C1 C2 . . 122.9(3) ?
N1 C1 H1 . . 118.5 ?
C2 C1 H1 . . 118.5 ?
C17 C16 C15 . . 117.8(5) ?
C17 C16 H16 . . 121.1 ?
C15 C16 H16 . . 121.1 ?
C18 C17 C16 . . 122.2(4) ?
C18 C17 H17 . . 118.9 ?
C16 C17 H17 . . 118.9 ?
C17 C18 C19 . . 118.9(5) ?
C17 C18 H18 . . 120.6 ?
C19 C18 H18 . . 120.6 ?
C25 C20 C21 . . 120.1(4) ?
C25 C20 C27 . . 118.3(4) ?
C21 C20 C27 . . 121.5(3) ?
C22 C21 C20 . . 118.9(4) ?
C22 C21 C26 . . 118.1(4) ?
C20 C21 C26 . . 122.9(3) ?
C23 C22 C21 . . 119.6(5) ?
C23 C22 H22 . . 120.2 ?
C21 C22 H22 . . 120.2 ?
C24 C25 C20 . . 120.1(5) ?
C24 C25 H25 . . 119.9 ?
C20 C25 H25 . . 119.9 ?
C23 C24 C25 . . 119.9(5) ?
C23 C24 H24 . . 120.0 ?
C25 C24 H24 . . 120.0 ?
C24 C23 C22 . . 121.1(5) ?
C24 C23 H23 . . 119.4 ?
C22 C23 H23 . . 119.4 ?
O3 C26 O4 . . 122.1(4) ?
O3 C26 C21 . . 118.1(4) ?
O4 C26 C21 . . 119.8(3) ?
O2 C27 O1 . . 121.0(4) ?
O2 C27 C20 . . 120.8(3) ?
O1 C27 C20 . . 118.2(4) ?
C7 N2 C6 . . 118.7(3) ?
C7 N2 Zn1 . . 127.8(2) ?
C6 N2 Zn1 . . 113.5(2) ?
C1 N1 C5 . . 119.1(3) ?
C1 N1 Zn1 . . 127.1(2) ?
C5 N1 Zn1 . . 113.7(2) ?
C13 N4 C11 . . 107.2(3) ?
C13 N4 H4A . . 126.4 ?
C11 N4 H4A . . 126.4 ?
C13 N3 C12 . . 103.3(3) ?
C27 O1 Zn1 . . 90.4(3) ?
C27 O2 Zn1 . . 90.1(2) ?
Zn1 O1W HW11 . . 108(3) ?
Zn1 O1W HW12 . . 109(3) ?
HW11 O1W HW12 . . 106(4) ?
C26 O4 Zn1 . 3_567 99.8(2) ?
N1 Zn1 O4 . 3_567 96.55(10) y
N1 Zn1 N2 . . 79.08(11) y
O4 Zn1 N2 3_567 . 132.58(10) y
N1 Zn1 O1W . . 174.69(11) y
O4 Zn1 O1W 3_567 . 88.76(11) y
N2 Zn1 O1W . . 97.48(11) y
N1 Zn1 O1 . . 93.95(11) y
O4 Zn1 O1 3_567 . 143.48(9) y
N2 Zn1 O1 . . 83.76(10) y
O1W Zn1 O1 . . 81.60(12) y
N1 Zn1 O2 . . 91.86(11) y
O4 Zn1 O2 3_567 . 90.61(10) y
N2 Zn1 O2 . . 136.36(10) y
O1W Zn1 O2 . . 87.88(11) y
O1 Zn1 O2 . . 54.10(9) y

loop_
_geom_bond_atom_site_label_1
_geom_bond_atom_site_label_2
_geom_bond_site_symmetry_2
_geom_bond_distance
_geom_bond_publ_flag
C2 C3 . 1.368(5) ?
C2 C1 . 1.390(5) ?
C2 H2 . 0.9300 ?
C3 C4 . 1.400(5) ?
C3 H3 . 0.9300 ?
C4 C5 . 1.408(4) ?
C4 C12 . 1.431(4) ?
C5 N1 . 1.350(4) ?
C5 C6 . 1.453(5) ?
C6 N2 . 1.349(4) ?
C6 C10 . 1.402(4) ?
C11 N4 . 1.369(4) ?
C11 C12 . 1.376(4) ?
C11 C10 . 1.423(5) ?
C12 N3 . 1.384(4) ?
C7 N2 . 1.322(4) ?
C7 C8 . 1.388(5) ?
C7 H7 . 0.9300 ?
C8 C9 . 1.361(5) ?
C8 H8 . 0.9300 ?
C9 C10 . 1.403(5) ?
C9 H9 . 0.9300 ?
C13 N3 . 1.324(4) ?
C13 N4 . 1.357(4) ?
C13 C14 . 1.471(5) ?
C14 C19 . 1.381(5) ?
C14 C15 . 1.384(5) ?
C19 C18 . 1.396(6) ?
C19 Cl1 . 1.715(5) ?
C15 F1 . 1.356(4) ?
C15 C16 . 1.367(5) ?
C1 N1 . 1.318(4) ?
C1 H1 . 0.9300 ?
C16 C17 . 1.361(6) ?
C16 H16 . 0.9300 ?
C17 C18 . 1.361(7) ?
C17 H17 . 0.9300 ?
C18 H18 . 0.9300 ?
C20 C25 . 1.389(5) ?
C20 C21 . 1.391(5) ?
C20 C27 . 1.493(5) ?
C21 C22 . 1.386(5) ?
C21 C26 . 1.499(5) ?
C22 C23 . 1.383(7) ?
C22 H22 . 0.9300 ?
C25 C24 . 1.365(7) ?
C25 H25 . 0.9300 ?
C24 C23 . 1.363(8) ?
C24 H24 . 0.9300 ?
C23 H23 . 0.9300 ?
C26 O3 . 1.233(4) ?
C26 O4 . 1.262(4) ?
C27 O2 . 1.232(4) ?
C27 O1 . 1.245(4) ?
N4 H4A . 0.8600 ?
O1W HW11 . 0.83(4) ?
O1W HW12 . 0.89(4) ?
Zn1 O1 . 2.364(4) y
Zn1 O2 . 2.377(3) y
Zn1 O1W . 2.135(3) y
Zn1 O4 3_567 2.094(2) y
Zn1 N2 . 2.105(3) y
Zn1 N1 . 2.092(3) y

loop_
_geom_hbond_atom_site_label_D
_geom_hbond_atom_site_label_H
_geom_hbond_atom_site_label_A
_geom_hbond_site_symmetry_A
_geom_hbond_distance_DH
_geom_hbond_distance_HA
_geom_hbond_distance_DA
_geom_hbond_angle_DHA
N4 H4A O1 3_566 0.86 1.95 2.738(4) 152
O1W HW11 O2 3_567 0.83(4) 2.06(4) 2.807(4) 150(4)
O1W HW12 O4 . 0.89(4) 1.93(4) 2.753(4) 153(4)
